data_7050699
loop_
_publ_author_name
'Kam-Wing Lo, Kenneth'
'Chung, Chi-Keung'
'Chun-Ming Ng, Dominic'
'Zhu, Nianyong'

_publ_section_title
;
 Syntheses, characterisation and photophysical studies of novel
 biological labelling reagents derived from luminescent iridium(III)
 terpyridine complexes
;
_journal_issue 1
_journal_name_full 'New Journal of Chemistry'
_journal_page_first 81
_journal_paper_doi 10.1039/b107163g
_journal_volume 26
_journal_year 2002
_chemical_formula_moiety 'C40 H20 Cl1 Ir1 S3'
_chemical_formula_sum 'C24.75 H17 Cl2.5 F9 Ir N3 O9.5 S3'
_chemical_formula_weight 1056.42
_chemical_name_systematic
;
?
;
_space_group_IT_number 2
_symmetry_cell_setting triclinic
_symmetry_space_group_name_Hall '-P 1'
_symmetry_space_group_name_H-M 'P -1'
_atom_sites_solution_hydrogens geom
_atom_sites_solution_primary direct
_atom_sites_solution_secondary difmap
_audit_creation_method SHELXL-97
_cell_angle_alpha 75.08(3)
_cell_angle_beta 69.97(3)
_cell_angle_gamma 65.96(3)
_cell_formula_units_Z 4
_cell_length_a 14.376(3)
_cell_length_b 15.528(3)
_cell_length_c 18.926(4)
_cell_measurement_reflns_used 0
_cell_measurement_temperature 301(2)
_cell_measurement_theta_max 0
_cell_measurement_theta_min 0
_cell_volume 3590.6(16)
_computing_molecular_graphics 'Ortep-3 for Windows (Farrugia, 1997)'
_computing_publication_material 'WinGX publication routines (Farrugia, 1999)'
_computing_structure_refinement 'SHELXL-97 (Sheldrick, 1997)'
_computing_structure_solution 'SHELXS-97 (Sheldrick, 1997)'
_diffrn_ambient_temperature 301(2)
_diffrn_measured_fraction_theta_full 0.923
_diffrn_measured_fraction_theta_max 0.923
_diffrn_radiation_monochromator graphite
_diffrn_radiation_source 'fine-focus sealed tube'
_diffrn_radiation_type MoK\a
_diffrn_radiation_wavelength 0.71069
_diffrn_reflns_av_R_equivalents 0.0368
_diffrn_reflns_av_sigmaI/netI 0.0562
_diffrn_reflns_limit_h_max 17
_diffrn_reflns_limit_h_min -17
_diffrn_reflns_limit_k_max 18
_diffrn_reflns_limit_k_min -18
_diffrn_reflns_limit_l_max 21
_diffrn_reflns_limit_l_min -21
_diffrn_reflns_number 26033
_diffrn_reflns_theta_full 25.59
_diffrn_reflns_theta_max 25.59
_diffrn_reflns_theta_min 1.16
_exptl_absorpt_coefficient_mu 4.179
_exptl_absorpt_correction_type none
_exptl_crystal_colour yellow
_exptl_crystal_density_diffrn 1.954
_exptl_crystal_density_method 'not measured'
_exptl_crystal_description prism
_exptl_crystal_F_000 2044
_exptl_crystal_size_max 0.5
_exptl_crystal_size_mid 0.3
_exptl_crystal_size_min 0.15
_refine_diff_density_max 1.308
_refine_diff_density_min -2.114
_refine_diff_density_rms 0.182
_refine_ls_extinction_method none
_refine_ls_goodness_of_fit_ref 0.998
_refine_ls_hydrogen_treatment mixed
_refine_ls_matrix_type full
_refine_ls_number_parameters 926
_refine_ls_number_reflns 12465
_refine_ls_number_restraints 19
_refine_ls_restrained_S_all 1.004
_refine_ls_R_factor_all 0.0630
_refine_ls_R_factor_gt 0.0473
_refine_ls_shift/su_max 0.001
_refine_ls_shift/su_mean 0.000
_refine_ls_structure_factor_coef Fsqd
_refine_ls_weighting_details 'calc w=1/[\s^2^(Fo^2^)+(0.0994P)^2^+0.0000P] where P=(Fo^2^+2Fc^2^)/3'
_refine_ls_weighting_scheme calc
_refine_ls_wR_factor_gt 0.1337
_refine_ls_wR_factor_ref 0.1471
_reflns_number_gt 9210
_reflns_number_total 12465
_reflns_threshold_expression >2sigma(I)
_cod_data_source_file b107163g.txt
_cod_data_source_block mar272
_cod_original_cell_volume 3590.6(12)
_cod_original_formula_sum 'C24.75 H17 Cl2.50 F9 Ir N3 O9.50 S3'
_cod_database_code 7050699

loop_
_symmetry_equiv_pos_as_xyz
'x, y, z'
'-x, -y, -z'

loop_
_atom_site_label
_atom_site_type_symbol
_atom_site_fract_x
_atom_site_fract_y
_atom_site_fract_z
_atom_site_U_iso_or_equiv
_atom_site_adp_type
_atom_site_occupancy
_atom_site_symmetry_multiplicity
_atom_site_calc_flag
_atom_site_refinement_flags
_atom_site_disorder_assembly
_atom_site_disorder_group
Ir1 Ir 0.84611(2) 0.31653(2) 0.407070(16) 0.05331(11) Uani 1 1 d . . .
Ir2 Ir 0.63414(2) 0.167158(19) 0.044734(16) 0.04868(11) Uani 1 1 d . . .
S1 S 0.68195(17) 0.24964(16) 0.55874(12) 0.0678(5) Uani 1 1 d . . .
S2 S 1.0263(2) 0.2468(2) 0.50132(18) 0.1005(9) Uani 1 1 d . . .
S3 S 0.95351(17) 0.35282(17) 0.22576(12) 0.0645(5) Uani 1 1 d . . .
S4 S 0.76432(16) 0.27118(14) -0.09813(12) 0.0589(5) Uani 1 1 d . . .
S5' S 0.5265(5) 0.1378(5) 0.2207(3) 0.0874(14) Uiso 0.50 1 d PD . .
S5 S 0.5819(4) 0.0862(3) 0.2205(2) 0.0579(9) Uiso 0.50 1 d P . .
S6 S 0.70081(16) -0.01834(15) -0.03963(13) 0.0638(5) Uani 1 1 d . . .
Cl1 Cl 0.0981(3) 0.5026(3) 0.3068(3) 0.1593(18) Uani 1 1 d . . .
Cl2 Cl 0.5978(3) 0.7749(2) 0.23224(19) 0.1083(9) Uani 1 1 d . . .
Cl3 Cl 0.8897(5) 0.7477(4) 0.0722(6) 0.290(4) Uani 1 1 d . . .
Cl4 Cl 1.0427(7) 0.6050(5) -0.0060(4) 0.253(3) Uani 1 1 d . . .
Cl5 Cl 0.8703(8) 0.6523(7) 0.2634(5) 0.158(3) Uiso 0.50 1 d PD . .
Cl6 Cl 0.8197(18) 0.8136(15) 0.3200(13) 0.353(10) Uiso 0.50 1 d PD . .
O1 O 0.7713(5) 0.2840(4) 0.5189(3) 0.0720(15) Uani 1 1 d . . .
O2 O 0.6132(6) 0.3021(5) 0.6190(4) 0.103(2) Uani 1 1 d . . .
O3 O 0.6370(6) 0.2338(7) 0.5105(4) 0.125(3) Uani 1 1 d . . .
O4 O 0.9881(5) 0.2707(6) 0.4368(4) 0.100(2) Uani 1 1 d . . .
O5 O 1.0005(9) 0.1818(12) 0.5522(10) 0.313(13) Uani 1 1 d . . .
O6 O 1.0144(10) 0.3399(10) 0.5218(10) 0.258(9) Uani 1 1 d . . .
O7 O 0.9335(5) 0.3627(5) 0.3039(3) 0.0784(18) Uani 1 1 d . . .
O8 O 0.8897(5) 0.3090(5) 0.2152(3) 0.0807(17) Uani 1 1 d . . .
O9 O 0.9609(6) 0.4366(5) 0.1754(4) 0.098(2) Uani 1 1 d . . .
O10 O 0.6969(5) 0.2127(4) -0.0664(3) 0.0669(14) Uani 1 1 d . . .
O11 O 0.7062(6) 0.3695(5) -0.1063(4) 0.095(2) Uani 1 1 d . . .
O12 O 0.8507(5) 0.2391(5) -0.0670(4) 0.0861(19) Uani 1 1 d . . .
O13 O 0.5613(6) 0.1123(5) 0.1490(3) 0.0835(19) Uani 1 1 d . . .
O14 O 0.5931(7) 0.1614(7) 0.2437(5) 0.129(3) Uani 1 1 d . . .
O15 O 0.6543(17) -0.0061(15) 0.2248(11) 0.147(7) Uiso 0.50 1 d P . .
O15' O 0.4209(14) 0.2167(14) 0.2183(12) 0.151(7) Uiso 0.50 1 d PD . .
O16 O 0.6255(4) 0.0561(4) 0.0074(3) 0.0673(15) Uani 1 1 d . . .
O17 O 0.6901(6) -0.1085(4) -0.0076(5) 0.094(2) Uani 1 1 d . . .
O18 O 0.8059(5) -0.0143(5) -0.0676(4) 0.0893(19) Uani 1 1 d . . .
O19 O 0.5160(12) 0.0896(12) 0.4837(8) 0.220(7) Uani 1 1 d . . .
N1 N 0.8653(5) 0.1911(5) 0.3768(4) 0.0607(16) Uani 1 1 d . . .
N2 N 0.7189(5) 0.3563(4) 0.3746(3) 0.0521(14) Uani 1 1 d . . .
N3 N 0.7849(5) 0.4565(5) 0.4242(4) 0.0589(16) Uani 1 1 d . . .
N4 N 0.7752(5) 0.1115(4) 0.0745(4) 0.0564(15) Uani 1 1 d . . .
N5 N 0.6273(4) 0.2765(4) 0.0803(3) 0.0486(14) Uani 1 1 d . . .
N6 N 0.4886(5) 0.2576(4) 0.0327(3) 0.0505(14) Uani 1 1 d . . .
F1 F 0.8215(8) 0.0807(5) 0.5579(5) 0.173(4) Uani 1 1 d . . .
F2 F 0.6762(7) 0.0940(6) 0.6428(5) 0.167(4) Uani 1 1 d . . .
F3 F 0.7870(8) 0.1430(7) 0.6549(5) 0.164(4) Uani 1 1 d . . .
F4 F 1.2085(13) 0.1635(12) 0.5222(9) 0.129(5) Uiso 0.50 1 d P . .
F4' F 1.1825(14) 0.1100(13) 0.4579(11) 0.142(6) Uiso 0.50 1 d P . .
F5 F 1.1937(13) 0.1415(12) 0.4062(9) 0.126(5) Uiso 0.50 1 d P . .
F5' F 1.1992(17) 0.2418(17) 0.3874(14) 0.185(8) Uiso 0.50 1 d P . .
F6' F 1.227(3) 0.206(3) 0.475(2) 0.279(16) Uiso 0.50 1 d P . .
F6 F 1.1945(12) 0.2689(11) 0.4272(10) 0.119(4) Uiso 0.50 1 d P . .
F7 F 1.0943(6) 0.1909(6) 0.2548(5) 0.178(4) Uani 1 1 d . . .
F8 F 1.1162(7) 0.2501(7) 0.1368(5) 0.173(4) Uani 1 1 d . . .
F9 F 1.1532(6) 0.3038(8) 0.2110(6) 0.174(4) Uani 1 1 d . . .
F10 F 0.7479(5) 0.2651(4) -0.2294(3) 0.103(2) Uani 1 1 d . . .
F11 F 0.8727(5) 0.1493(5) -0.1943(4) 0.115(2) Uani 1 1 d . . .
F12 F 0.8880(5) 0.2845(5) -0.2338(3) 0.114(2) Uani 1 1 d . . .
F13' F 0.4049(16) 0.1310(15) 0.3340(11) 0.172(7) Uiso 0.50 1 d PD . .
F13 F 0.3792(16) 0.1572(14) 0.2659(12) 0.166(7) Uiso 0.50 1 d PD . .
F14 F 0.4630(14) -0.0077(11) 0.2608(8) 0.119(5) Uiso 0.50 1 d PD . .
F14' F 0.4047(12) 0.0372(11) 0.2606(8) 0.114(4) Uiso 0.50 1 d PD . .
F15' F 0.540(2) -0.0135(18) 0.3006(17) 0.248(12) Uiso 0.50 1 d PD . .
F15 F 0.4518(13) 0.0567(13) 0.3546(8) 0.134(5) Uiso 0.50 1 d PD . .
F16 F 0.5542(5) 0.0184(6) -0.1038(4) 0.125(2) Uani 1 1 d . . .
F17 F 0.7111(6) -0.0437(7) -0.1707(4) 0.164(4) Uani 1 1 d . . .
F18 F 0.6467(8) 0.1025(6) -0.1541(4) 0.151(3) Uani 1 1 d . . .
C1 C 0.9463(7) 0.1076(6) 0.3808(5) 0.071(2) Uani 1 1 d . . .
H1 H 1.0017 0.1025 0.3982 0.086 Uiso 1 1 calc R . .
C2 C 0.9459(8) 0.0292(7) 0.3584(6) 0.089(3) Uani 1 1 d . . .
H2 H 1.0014 -0.0286 0.3612 0.107 Uiso 1 1 calc R . .
C3 C 0.8646(9) 0.0357(7) 0.3320(6) 0.092(3) Uani 1 1 d . . .
H3 H 0.8653 -0.0168 0.3165 0.110 Uiso 1 1 calc R . .
C4 C 0.7819(7) 0.1220(6) 0.3291(5) 0.073(2) Uani 1 1 d . . .
H4 H 0.7264 0.1279 0.3114 0.087 Uiso 1 1 calc R . .
C5 C 0.7818(6) 0.1995(6) 0.3526(4) 0.0580(18) Uani 1 1 d . . .
C6 C 0.6987(6) 0.2920(5) 0.3526(4) 0.0543(18) Uani 1 1 d . . .
C7 C 0.6045(6) 0.3177(6) 0.3379(4) 0.0601(19) Uani 1 1 d . . .
H7 H 0.5903 0.2736 0.3219 0.072 Uiso 1 1 calc R . .
C8 C 0.5273(6) 0.4092(6) 0.3459(4) 0.0584(19) Uani 1 1 d . . .
C9 C 0.5551(6) 0.4726(6) 0.3676(5) 0.063(2) Uani 1 1 d . . .
H9 H 0.5074 0.5345 0.3719 0.075 Uiso 1 1 calc R . .
C10 C 0.6494(6) 0.4475(5) 0.3826(4) 0.0546(18) Uani 1 1 d . . .
C11 C 0.6896(7) 0.5034(6) 0.4093(5) 0.063(2) Uani 1 1 d . . .
C12 C 0.6387(8) 0.5968(7) 0.4170(6) 0.091(3) Uani 1 1 d . . .
H12 H 0.5732 0.6288 0.4068 0.109 Uiso 1 1 calc R . .
C13 C 0.6828(11) 0.6442(8) 0.4395(8) 0.121(5) Uani 1 1 d . . .
H13 H 0.6478 0.7084 0.4446 0.145 Uiso 1 1 calc R . .
C14 C 0.7796(10) 0.5963(8) 0.4548(8) 0.112(4) Uani 1 1 d . . .
H14 H 0.8109 0.6278 0.4700 0.135 Uiso 1 1 calc R . .
C15 C 0.8291(8) 0.5022(6) 0.4472(6) 0.078(3) Uani 1 1 d . . .
H15 H 0.8940 0.4691 0.4581 0.093 Uiso 1 1 calc R . .
C16 C 0.4204(7) 0.4353(7) 0.3340(5) 0.066(2) Uani 1 1 d . . .
C17 C 0.3357(8) 0.5134(7) 0.3606(6) 0.089(3) Uani 1 1 d . . .
H17 H 0.3458 0.5525 0.3850 0.106 Uiso 1 1 calc R . .
C18 C 0.2369(8) 0.5355(8) 0.3521(7) 0.094(3) Uani 1 1 d . . .
H18 H 0.1814 0.5895 0.3696 0.113 Uiso 1 1 calc R . .
C19 C 0.2213(9) 0.4773(9) 0.3179(8) 0.101(4) Uani 1 1 d . . .
C20 C 0.3023(10) 0.4037(10) 0.2849(7) 0.106(4) Uani 1 1 d . . .
H20 H 0.2928 0.3698 0.2556 0.127 Uiso 1 1 calc R . .
C21 C 0.4036(8) 0.3805(8) 0.2971(6) 0.091(3) Uani 1 1 d . . .
H21 H 0.4592 0.3267 0.2794 0.110 Uiso 1 1 calc R . .
C22 C 0.7452(11) 0.1327(9) 0.6058(6) 0.099(3) Uani 1 1 d . . .
C23 C 1.1644(13) 0.1980(12) 0.4572(9) 0.126(5) Uiso 1 1 d . . .
C24 C 1.0861(10) 0.2701(10) 0.2057(6) 0.104(4) Uani 1 1 d . . .
C25 C 0.8472(6) 0.0205(6) 0.0728(5) 0.063(2) Uani 1 1 d . . .
H25 H 0.8360 -0.0242 0.0552 0.075 Uiso 1 1 calc R . .
C26 C 0.9351(6) -0.0047(6) 0.0970(5) 0.072(2) Uani 1 1 d . . .
H26 H 0.9828 -0.0669 0.0959 0.086 Uiso 1 1 calc R . .
C27 C 0.9551(6) 0.0594(6) 0.1229(5) 0.071(2) Uani 1 1 d . . .
H27 H 1.0162 0.0418 0.1381 0.085 Uiso 1 1 calc R . .
C28 C 0.8798(6) 0.1532(6) 0.1258(5) 0.066(2) Uani 1 1 d . . .
H28 H 0.8901 0.1978 0.1440 0.079 Uiso 1 1 calc R . .
C29 C 0.7913(6) 0.1776(6) 0.1015(4) 0.0564(18) Uani 1 1 d . . .
C30 C 0.7083(5) 0.2724(5) 0.1045(4) 0.0495(16) Uani 1 1 d . . .
C31 C 0.7031(6) 0.3478(5) 0.1291(4) 0.0539(18) Uani 1 1 d . . .
H31 H 0.7582 0.3435 0.1465 0.065 Uiso 1 1 calc R . .
C32 C 0.6167(6) 0.4331(5) 0.1293(4) 0.0492(16) Uani 1 1 d . . .
C33 C 0.5333(6) 0.4359(5) 0.1043(4) 0.0553(18) Uani 1 1 d . . .
H33 H 0.4744 0.4913 0.1039 0.066 Uiso 1 1 calc R . .
C34 C 0.5390(5) 0.3565(5) 0.0803(4) 0.0484(16) Uani 1 1 d . . .
C35 C 0.4586(6) 0.3447(5) 0.0553(4) 0.0510(17) Uani 1 1 d . . .
C36 C 0.3604(6) 0.4117(5) 0.0563(4) 0.0561(18) Uani 1 1 d . . .
H36 H 0.3413 0.4703 0.0716 0.067 Uiso 1 1 calc R . .
C37 C 0.2879(7) 0.3910(6) 0.0339(5) 0.066(2) Uani 1 1 d . . .
H37 H 0.2205 0.4350 0.0342 0.080 Uiso 1 1 calc R . .
C38 C 0.3207(6) 0.3053(6) 0.0123(5) 0.061(2) Uani 1 1 d . . .
H38 H 0.2751 0.2898 -0.0029 0.073 Uiso 1 1 calc R . .
C39 C 0.4188(6) 0.2407(5) 0.0120(4) 0.0524(17) Uani 1 1 d . . .
H39 H 0.4380 0.1821 -0.0034 0.063 Uiso 1 1 calc R . .
C40 C 0.6123(6) 0.5178(5) 0.1544(4) 0.0550(18) Uani 1 1 d . . .
C41 C 0.7042(7) 0.5239(6) 0.1586(5) 0.064(2) Uani 1 1 d . . .
H41 H 0.7693 0.4759 0.1447 0.077 Uiso 1 1 calc R . .
C42 C 0.6967(7) 0.6025(6) 0.1839(5) 0.075(2) Uani 1 1 d . . .
H42 H 0.7575 0.6055 0.1886 0.090 Uiso 1 1 calc R . .
C43 C 0.6034(8) 0.6765(6) 0.2024(5) 0.071(2) Uani 1 1 d . . .
C44 C 0.5130(7) 0.6683(6) 0.2007(5) 0.070(2) Uani 1 1 d . . .
H44 H 0.4484 0.7162 0.2163 0.084 Uiso 1 1 calc R . .
C45 C 0.5154(6) 0.5919(5) 0.1769(5) 0.0610(19) Uani 1 1 d . . .
H45 H 0.4530 0.5885 0.1754 0.073 Uiso 1 1 calc R . .
C46 C 0.8218(8) 0.2418(7) -0.1946(5) 0.074(2) Uani 1 1 d . . .
C47 C 0.4605(16) 0.0711(12) 0.2814(10) 0.186(8) Uiso 1 1 d D . .
C48 C 0.6534(9) 0.0163(8) -0.1240(7) 0.089(3) Uani 1 1 d . . .
C49 C 0.9915(15) 0.6483(13) 0.0743(11) 0.176(7) Uiso 1 1 d . . .
H49A H 1.0452 0.6599 0.0865 0.211 Uiso 1 1 calc R . .
H49B H 0.9693 0.6015 0.1142 0.211 Uiso 1 1 calc R . .
C50 C 0.848(4) 0.7712(14) 0.2371(17) 0.23(2) Uiso 0.50 1 d PD . .

loop_
_atom_site_aniso_label
_atom_site_aniso_U_11
_atom_site_aniso_U_22
_atom_site_aniso_U_33
_atom_site_aniso_U_23
_atom_site_aniso_U_13
_atom_site_aniso_U_12
Ir1 0.04490(18) 0.0522(2) 0.0612(2) -0.00833(13) -0.01390(13) -0.01551(14)
Ir2 0.04007(17) 0.04121(17) 0.0642(2) -0.01245(12) -0.01091(12) -0.01315(12)
S1 0.0587(13) 0.0684(14) 0.0662(13) -0.0029(10) -0.0110(10) -0.0211(11)
S2 0.0708(17) 0.110(2) 0.105(2) 0.0097(18) -0.0416(15) -0.0159(16)
S3 0.0563(12) 0.0738(14) 0.0630(12) -0.0063(10) -0.0132(9) -0.0267(11)
S4 0.0530(11) 0.0536(12) 0.0719(12) -0.0072(9) -0.0137(9) -0.0238(9)
S6 0.0491(11) 0.0511(12) 0.0936(15) -0.0268(10) -0.0165(10) -0.0122(9)
Cl1 0.090(2) 0.137(3) 0.274(5) 0.020(3) -0.102(3) -0.049(2)
Cl2 0.113(2) 0.0816(18) 0.153(3) -0.0561(17) -0.0358(19) -0.0327(16)
Cl3 0.151(5) 0.139(5) 0.548(14) -0.053(6) -0.093(7) -0.018(4)
Cl4 0.307(9) 0.231(7) 0.175(5) 0.007(5) -0.095(5) -0.044(6)
O1 0.074(4) 0.079(4) 0.069(4) 0.002(3) -0.024(3) -0.037(3)
O2 0.088(5) 0.086(5) 0.104(5) -0.024(4) -0.003(4) -0.013(4)
O3 0.114(6) 0.225(10) 0.079(5) 0.009(5) -0.028(4) -0.116(7)
O4 0.053(4) 0.134(6) 0.118(5) -0.035(5) -0.037(4) -0.015(4)
O5 0.109(9) 0.32(2) 0.340(19) 0.225(17) -0.077(11) -0.055(11)
O6 0.174(12) 0.221(14) 0.43(2) -0.215(16) -0.158(14) 0.044(10)
O7 0.078(4) 0.100(5) 0.068(4) -0.015(3) -0.005(3) -0.052(4)
O8 0.082(4) 0.103(5) 0.070(4) -0.008(3) -0.019(3) -0.050(4)
O9 0.106(6) 0.086(5) 0.100(5) 0.019(4) -0.029(4) -0.050(4)
O10 0.068(4) 0.076(4) 0.064(3) -0.014(3) -0.011(3) -0.035(3)
O11 0.099(5) 0.056(4) 0.121(5) -0.018(4) -0.024(4) -0.020(4)
O12 0.072(4) 0.115(6) 0.084(4) 0.001(4) -0.031(3) -0.046(4)
O13 0.095(5) 0.110(5) 0.066(4) -0.005(3) -0.017(3) -0.064(4)
O14 0.127(7) 0.201(10) 0.110(6) -0.059(6) -0.008(5) -0.106(7)
O16 0.052(3) 0.058(3) 0.101(4) -0.034(3) -0.010(3) -0.023(3)
O17 0.093(5) 0.048(4) 0.150(6) -0.019(4) -0.045(5) -0.019(3)
O18 0.052(4) 0.101(5) 0.123(5) -0.042(4) -0.015(3) -0.025(3)
O19 0.233(15) 0.321(19) 0.178(12) -0.083(11) -0.012(10) -0.173(15)
N1 0.057(4) 0.051(4) 0.068(4) -0.007(3) -0.012(3) -0.017(3)
N2 0.051(4) 0.052(4) 0.054(3) -0.008(3) -0.012(3) -0.019(3)
N3 0.053(4) 0.060(4) 0.065(4) -0.005(3) -0.020(3) -0.020(3)
N4 0.050(4) 0.047(4) 0.068(4) -0.014(3) -0.013(3) -0.012(3)
N5 0.035(3) 0.040(3) 0.071(4) -0.009(3) -0.017(3) -0.010(3)
N6 0.045(3) 0.042(3) 0.060(4) -0.010(3) -0.008(3) -0.015(3)
F1 0.196(9) 0.068(4) 0.165(7) -0.029(4) 0.008(6) 0.004(5)
F2 0.166(8) 0.115(6) 0.194(8) 0.034(5) -0.011(6) -0.086(6)
F3 0.157(8) 0.174(9) 0.116(6) 0.025(6) -0.057(6) -0.024(6)
F7 0.105(6) 0.120(6) 0.177(7) 0.020(6) 0.014(5) 0.022(5)
F8 0.123(6) 0.201(9) 0.135(6) -0.081(6) 0.039(5) -0.022(6)
F9 0.057(4) 0.235(11) 0.215(10) -0.031(8) -0.017(5) -0.053(6)
F10 0.098(5) 0.127(6) 0.084(4) -0.012(4) -0.031(3) -0.037(4)
F11 0.104(5) 0.086(5) 0.114(5) -0.033(4) -0.008(4) 0.001(4)
F12 0.098(4) 0.156(6) 0.088(4) 0.002(4) 0.006(3) -0.081(5)
F16 0.079(4) 0.193(8) 0.124(5) -0.036(5) -0.039(4) -0.051(5)
F17 0.127(6) 0.218(9) 0.132(6) -0.115(6) -0.048(5) 0.018(6)
F18 0.213(9) 0.144(7) 0.139(6) 0.036(5) -0.093(6) -0.100(7)
C1 0.062(5) 0.052(5) 0.087(6) -0.008(4) -0.019(4) -0.010(4)
C2 0.072(7) 0.058(6) 0.115(8) -0.008(5) -0.024(6) -0.004(5)
C3 0.102(8) 0.048(6) 0.120(8) -0.012(5) -0.027(7) -0.023(5)
C4 0.071(6) 0.064(6) 0.089(6) -0.017(4) -0.017(5) -0.029(5)
C5 0.057(5) 0.056(5) 0.062(5) -0.008(3) -0.010(4) -0.027(4)
C6 0.044(4) 0.051(4) 0.062(4) -0.007(3) -0.006(3) -0.018(4)
C7 0.058(5) 0.068(5) 0.063(5) -0.012(4) -0.016(4) -0.028(4)
C8 0.050(4) 0.069(5) 0.051(4) -0.005(4) -0.010(3) -0.020(4)
C9 0.044(4) 0.054(5) 0.082(5) -0.007(4) -0.017(4) -0.011(4)
C10 0.052(4) 0.050(4) 0.060(4) -0.010(3) -0.013(3) -0.017(4)
C11 0.058(5) 0.050(5) 0.075(5) -0.012(4) -0.019(4) -0.011(4)
C12 0.077(7) 0.068(6) 0.135(9) -0.018(6) -0.051(6) -0.012(5)
C13 0.149(12) 0.061(7) 0.190(13) -0.025(7) -0.094(11) -0.030(7)
C14 0.116(10) 0.081(8) 0.182(13) -0.026(8) -0.082(9) -0.036(7)
C15 0.082(6) 0.059(6) 0.111(7) -0.017(5) -0.040(5) -0.028(5)
C16 0.058(5) 0.079(6) 0.067(5) 0.013(4) -0.023(4) -0.038(5)
C17 0.062(6) 0.087(7) 0.112(8) -0.014(6) -0.035(5) -0.012(5)
C18 0.058(6) 0.086(8) 0.131(9) -0.004(6) -0.035(6) -0.016(5)
C19 0.076(7) 0.080(8) 0.150(11) 0.012(7) -0.056(8) -0.026(6)
C20 0.105(9) 0.123(11) 0.127(9) 0.008(8) -0.063(8) -0.066(9)
C21 0.070(6) 0.096(8) 0.123(9) -0.016(6) -0.041(6) -0.030(6)
C22 0.125(10) 0.091(8) 0.072(7) -0.002(6) -0.011(7) -0.048(8)
C24 0.083(8) 0.120(10) 0.078(7) -0.011(7) 0.004(6) -0.028(7)
C25 0.053(5) 0.054(5) 0.072(5) -0.017(4) -0.021(4) -0.002(4)
C26 0.048(5) 0.059(5) 0.092(6) -0.025(4) -0.021(4) 0.007(4)
C27 0.039(4) 0.075(6) 0.083(6) -0.015(5) -0.023(4) 0.002(4)
C28 0.055(5) 0.071(6) 0.074(5) -0.012(4) -0.019(4) -0.022(4)
C29 0.044(4) 0.056(5) 0.064(5) -0.005(4) -0.014(3) -0.016(4)
C30 0.044(4) 0.050(4) 0.051(4) -0.010(3) -0.009(3) -0.015(3)
C31 0.045(4) 0.053(5) 0.071(5) -0.010(4) -0.022(3) -0.019(4)
C32 0.046(4) 0.047(4) 0.056(4) -0.007(3) -0.014(3) -0.018(3)
C33 0.046(4) 0.049(4) 0.070(5) -0.015(4) -0.015(3) -0.013(3)
C34 0.042(4) 0.043(4) 0.062(4) -0.012(3) -0.013(3) -0.015(3)
C35 0.052(4) 0.047(4) 0.057(4) -0.009(3) -0.013(3) -0.022(4)
C36 0.050(4) 0.040(4) 0.078(5) -0.009(3) -0.021(4) -0.011(3)
C37 0.055(5) 0.054(5) 0.090(6) -0.005(4) -0.027(4) -0.015(4)
C38 0.049(5) 0.056(5) 0.079(5) -0.007(4) -0.018(4) -0.020(4)
C39 0.057(5) 0.054(4) 0.057(4) -0.011(3) -0.015(3) -0.027(4)
C40 0.057(5) 0.049(4) 0.061(4) -0.009(3) -0.014(3) -0.021(4)
C41 0.066(5) 0.064(5) 0.079(5) -0.016(4) -0.025(4) -0.031(4)
C42 0.064(6) 0.065(6) 0.107(7) -0.021(5) -0.024(5) -0.027(5)
C43 0.078(6) 0.051(5) 0.093(6) -0.017(4) -0.026(5) -0.023(5)
C44 0.070(6) 0.059(5) 0.082(6) -0.027(4) -0.015(4) -0.016(4)
C45 0.057(5) 0.054(5) 0.079(5) -0.023(4) -0.020(4) -0.017(4)
C46 0.065(6) 0.069(6) 0.082(6) -0.002(5) -0.027(5) -0.016(5)
C48 0.077(7) 0.081(7) 0.108(8) -0.024(6) -0.034(6) -0.014(6)

loop_
_atom_type_symbol
_atom_type_description
_atom_type_scat_dispersion_real
_atom_type_scat_dispersion_imag
_atom_type_scat_source
Ir Ir -1.4442 7.9887 'International Tables Vol C Tables 4.2.6.8 and 6.1.1.4'
S S 0.1246 0.1234 'International Tables Vol C Tables 4.2.6.8 and 6.1.1.4'
Cl Cl 0.1484 0.1585 'International Tables Vol C Tables 4.2.6.8 and 6.1.1.4'
O O 0.0106 0.0060 'International Tables Vol C Tables 4.2.6.8 and 6.1.1.4'
N N 0.0061 0.0033 'International Tables Vol C Tables 4.2.6.8 and 6.1.1.4'
F F 0.0171 0.0103 'International Tables Vol C Tables 4.2.6.8 and 6.1.1.4'
C C 0.0033 0.0016 'International Tables Vol C Tables 4.2.6.8 and 6.1.1.4'
H H 0.0000 0.0000 'International Tables Vol C Tables 4.2.6.8 and 6.1.1.4'

loop_
_geom_angle_atom_site_label_1
_geom_angle_atom_site_label_2
_geom_angle_atom_site_label_3
_geom_angle
_geom_angle_site_symmetry_1
_geom_angle_site_symmetry_3
_geom_angle_publ_flag
N2 Ir1 N3 81.3(2) . . ?
N2 Ir1 O1 93.2(2) . . ?
N3 Ir1 O1 88.0(3) . . ?
N2 Ir1 N1 80.2(3) . . ?
N3 Ir1 N1 161.4(3) . . ?
O1 Ir1 N1 94.1(2) . . ?
N2 Ir1 O7 94.9(3) . . ?
N3 Ir1 O7 85.0(3) . . ?
O1 Ir1 O7 168.4(2) . . ?
N1 Ir1 O7 95.5(3) . . ?
N2 Ir1 O4 177.0(3) . . ?
N3 Ir1 O4 100.5(3) . . ?
O1 Ir1 O4 89.2(3) . . ?
N1 Ir1 O4 98.0(3) . . ?
O7 Ir1 O4 83.0(3) . . ?
N5 Ir2 O13 94.3(3) . . ?
N5 Ir2 N6 81.3(2) . . ?
O13 Ir2 N6 88.6(3) . . ?
N5 Ir2 O10 93.3(2) . . ?
O13 Ir2 O10 171.2(2) . . ?
N6 Ir2 O10 88.2(2) . . ?
N5 Ir2 N4 80.0(2) . . ?
O13 Ir2 N4 90.1(3) . . ?
N6 Ir2 N4 161.0(2) . . ?
O10 Ir2 N4 95.6(2) . . ?
N5 Ir2 O16 174.3(2) . . ?
O13 Ir2 O16 84.2(2) . . ?
N6 Ir2 O16 93.2(2) . . ?
O10 Ir2 O16 87.8(2) . . ?
N4 Ir2 O16 105.5(2) . . ?
O3 S1 O2 118.0(5) . . ?
O3 S1 O1 114.3(4) . . ?
O2 S1 O1 110.4(4) . . ?
O3 S1 C22 105.5(6) . . ?
O2 S1 C22 104.0(5) . . ?
O1 S1 C22 102.7(5) . . ?
O5 S2 O4 115.9(10) . . ?
O5 S2 O6 121.6(13) . . ?
O4 S2 O6 106.6(7) . . ?
O5 S2 C23 107.5(8) . . ?
O4 S2 C23 99.1(6) . . ?
O6 S2 C23 103.1(8) . . ?
O9 S3 O8 116.7(4) . . ?
O9 S3 O7 112.4(4) . . ?
O8 S3 O7 113.6(4) . . ?
O9 S3 C24 103.7(5) . . ?
O8 S3 C24 106.5(6) . . ?
O7 S3 C24 102.0(5) . . ?
O12 S4 O11 118.0(4) . . ?
O12 S4 O10 113.2(4) . . ?
O11 S4 O10 113.1(4) . . ?
O12 S4 C46 105.1(4) . . ?
O11 S4 C46 104.8(4) . . ?
O10 S4 C46 100.2(4) . . ?
S5 S5' O14 75.5(7) . . ?
S5 S5' O13 73.6(6) . . ?
O14 S5' O13 117.7(6) . . ?
S5 S5' O15' 169.5(11) . . ?
O14 S5' O15' 114.9(10) . . ?
O13 S5' O15' 101.3(9) . . ?
S5 S5' C47 85.1(8) . . ?
O14 S5' C47 119.1(8) . . ?
O13 S5' C47 110.5(6) . . ?
O15' S5' C47 88.2(11) . . ?
S5 S5' F13 130.5(9) . . ?
O14 S5' F13 129.0(8) . . ?
O13 S5' F13 112.2(8) . . ?
O15' S5' F13 42.3(9) . . ?
C47 S5' F13 45.9(6) . . ?
S5' S5 O15 167.4(11) . . ?
S5' S5 O13 70.0(5) . . ?
O15 S5 O13 109.1(9) . . ?
S5' S5 O14 68.5(6) . . ?
O15 S5 O14 121.8(10) . . ?
O13 S5 O14 112.3(6) . . ?
S5' S5 C47 66.2(7) . . ?
O15 S5 C47 102.3(10) . . ?
O13 S5 C47 101.5(6) . . ?
O14 S5 C47 107.4(6) . . ?
S5' S5 F15' 108.5(9) . . ?
O15 S5 F15' 61.0(11) . . ?
O13 S5 F15' 124.4(9) . . ?
O14 S5 F15' 118.3(10) . . ?
C47 S5 F15' 43.0(6) . . ?
O17 S6 O18 118.0(4) . . ?
O17 S6 O16 111.9(4) . . ?
O18 S6 O16 113.3(3) . . ?
O17 S6 C48 104.7(5) . . ?
O18 S6 C48 104.2(5) . . ?
O16 S6 C48 102.7(4) . . ?
S1 O1 Ir1 134.9(4) . . ?
S2 O4 Ir1 140.7(5) . . ?
S3 O7 Ir1 135.5(4) . . ?
S4 O10 Ir2 129.3(3) . . ?
S5' O13 S5 36.3(3) . . ?
S5' O13 Ir2 133.9(5) . . ?
S5 O13 Ir2 133.8(4) . . ?
S5' O14 S5 36.0(3) . . ?
S5 O15 F15' 76.5(13) . . ?
F13 O15' S5' 85.5(14) . . ?
S6 O16 Ir2 135.1(3) . . ?
C1 N1 C5 121.3(7) . . ?
C1 N1 Ir1 126.9(6) . . ?
C5 N1 Ir1 111.7(5) . . ?
C6 N2 C10 123.4(6) . . ?
C6 N2 Ir1 119.0(5) . . ?
C10 N2 Ir1 117.3(5) . . ?
C15 N3 C11 120.2(7) . . ?
C15 N3 Ir1 127.3(6) . . ?
C11 N3 Ir1 112.4(5) . . ?
C25 N4 C29 119.9(7) . . ?
C25 N4 Ir2 128.0(5) . . ?
C29 N4 Ir2 112.0(5) . . ?
C30 N5 C34 122.1(6) . . ?
C30 N5 Ir2 120.4(5) . . ?
C34 N5 Ir2 117.6(4) . . ?
C39 N6 C35 117.7(6) . . ?
C39 N6 Ir2 128.8(5) . . ?
C35 N6 Ir2 113.2(5) . . ?
F6' F4 C23 50(2) . . ?
F5 F4' C23 70.2(17) . . ?
F4' F5 C23 66.2(16) . . ?
F4' F5 F5' 121(2) . . ?
C23 F5 F5' 55.8(13) . . ?
F6 F5' C23 65.0(19) . . ?
F6 F5' F5 117(2) . . ?
C23 F5' F5 53.8(12) . . ?
F6 F5' F6' 41.4(19) . . ?
C23 F5' F6' 40.2(14) . . ?
F5 F5' F6' 79.5(17) . . ?
F4 F6' C23 87(3) . . ?
F4 F6' F6 146(5) . . ?
C23 F6' F6 66(3) . . ?
F4 F6' F5' 137(4) . . ?
C23 F6' F5' 51(2) . . ?
F6 F6' F5' 30.2(15) . . ?
F5' F6 F6' 108(3) . . ?
F5' F6 C23 74(2) . . ?
F6' F6 C23 53.8(19) . . ?
F15 F13' C47 63.5(10) . . ?
F15 F13' F13 123.9(15) . . ?
C47 F13' F13 62.5(10) . . ?
O15' F13 F13' 114(2) . . ?
O15' F13 C47 109(2) . . ?
F13' F13 C47 57.8(9) . . ?
O15' F13 F14' 129.3(18) . . ?
F13' F13 F14' 90.9(13) . . ?
C47 F13 F14' 47.4(8) . . ?
O15' F13 S5' 52.2(10) . . ?
F13' F13 S5' 85.2(13) . . ?
C47 F13 S5' 57.2(12) . . ?
F14' F13 S5' 89.8(10) . . ?
F14' F14 C47 69.1(11) . . ?
F14' F14 F15' 125.2(16) . . ?
C47 F14 F15' 58.6(9) . . ?
F14 F14' C47 74.2(12) . . ?
F14 F14' F13 124.8(15) . . ?
C47 F14' F13 52.0(9) . . ?
C47 F15' F14 55.7(10) . . ?
C47 F15' F15 52.6(10) . . ?
F14 F15' F15 91.5(15) . . ?
C47 F15' O15 102(2) . . ?
F14 F15' O15 104.1(19) . . ?
F15 F15' O15 134(2) . . ?
C47 F15' S5 61.1(15) . . ?
F14 F15' S5 89.6(14) . . ?
F15 F15' S5 95.7(14) . . ?
O15 F15' S5 42.5(9) . . ?
F13' F15 C47 66.8(10) . . ?
F13' F15 F15' 123.0(15) . . ?
C47 F15 F15' 58.1(10) . . ?
N1 C1 C2 119.1(9) . . ?
C3 C2 C1 121.1(9) . . ?
C2 C3 C4 118.6(9) . . ?
C5 C4 C3 120.1(9) . . ?
N1 C5 C4 119.7(8) . . ?
N1 C5 C6 116.1(7) . . ?
C4 C5 C6 124.2(8) . . ?
N2 C6 C7 118.6(7) . . ?
N2 C6 C5 113.0(7) . . ?
C7 C6 C5 128.3(7) . . ?
C6 C7 C8 122.0(7) . . ?
C9 C8 C7 116.0(7) . . ?
C9 C8 C16 122.3(8) . . ?
C7 C8 C16 121.6(7) . . ?
C10 C9 C8 122.4(8) . . ?
C9 C10 N2 117.5(7) . . ?
C9 C10 C11 129.7(7) . . ?
N2 C10 C11 112.7(7) . . ?
C12 C11 N3 120.0(8) . . ?
C12 C11 C10 124.0(8) . . ?
N3 C11 C10 116.0(7) . . ?
C11 C12 C13 120.4(10) . . ?
C12 C13 C14 119.5(10) . . ?
C15 C14 C13 119.1(10) . . ?
N3 C15 C14 120.7(9) . . ?
C21 C16 C17 117.5(9) . . ?
C21 C16 C8 120.5(9) . . ?
C17 C16 C8 122.0(8) . . ?
C18 C17 C16 122.2(10) . . ?
C19 C18 C17 119.1(11) . . ?
C20 C19 C18 122.0(10) . . ?
C20 C19 Cl1 117.4(10) . . ?
C18 C19 Cl1 120.4(10) . . ?
C19 C20 C21 117.1(11) . . ?
C16 C21 C20 121.7(11) . . ?
F2 C22 F1 111.9(11) . . ?
F2 C22 F3 108.4(10) . . ?
F1 C22 F3 107.2(13) . . ?
F2 C22 S1 109.5(10) . . ?
F1 C22 S1 111.0(8) . . ?
F3 C22 S1 108.6(9) . . ?
F6' C23 F6 60(2) . . ?
F6' C23 F4' 110(3) . . ?
F6 C23 F4' 147.3(18) . . ?
F6' C23 F5 119(3) . . ?
F6 C23 F5 110.0(16) . . ?
F4' C23 F5 43.7(10) . . ?
F6' C23 F5' 89(3) . . ?
F6 C23 F5' 41.1(12) . . ?
F4' C23 F5' 113.0(18) . . ?
F5 C23 F5' 70.3(14) . . ?
F6' C23 F4 42(2) . . ?
F6 C23 F4 100.5(15) . . ?
F4' C23 F4 84.4(15) . . ?
F5 C23 F4 119.6(16) . . ?
F5' C23 F4 130.8(18) . . ?
F6' C23 S2 124(2) . . ?
F6 C23 S2 105.8(13) . . ?
F4' C23 S2 104.8(14) . . ?
F5 C23 S2 117.1(14) . . ?
F5' C23 S2 115.8(15) . . ?
F4 C23 S2 101.9(11) . . ?
F8 C24 F9 107.2(10) . . ?
F8 C24 F7 109.9(13) . . ?
F9 C24 F7 106.4(12) . . ?
F8 C24 S3 110.2(9) . . ?
F9 C24 S3 112.2(10) . . ?
F7 C24 S3 110.8(8) . . ?
C26 C25 N4 120.1(8) . . ?
C25 C26 C27 121.8(8) . . ?
C26 C27 C28 118.0(7) . . ?
C29 C28 C27 119.6(8) . . ?
C28 C29 N4 120.5(7) . . ?
C28 C29 C30 122.9(7) . . ?
N4 C29 C30 116.5(6) . . ?
C31 C30 N5 120.2(7) . . ?
C31 C30 C29 128.7(7) . . ?
N5 C30 C29 111.1(6) . . ?
C30 C31 C32 121.4(7) . . ?
C31 C32 C33 117.5(6) . . ?
C31 C32 C40 121.6(6) . . ?
C33 C32 C40 120.9(7) . . ?
C34 C33 C32 120.2(7) . . ?
N5 C34 C33 118.5(6) . . ?
N5 C34 C35 113.5(6) . . ?
C33 C34 C35 128.0(7) . . ?
C36 C35 N6 121.2(7) . . ?
C36 C35 C34 124.3(7) . . ?
N6 C35 C34 114.4(6) . . ?
C35 C36 C37 119.5(7) . . ?
C38 C37 C36 117.2(8) . . ?
C37 C38 C39 121.7(8) . . ?
N6 C39 C38 122.8(7) . . ?
C41 C40 C45 118.7(7) . . ?
C41 C40 C32 120.2(7) . . ?
C45 C40 C32 121.1(7) . . ?
C42 C41 C40 118.6(8) . . ?
C43 C42 C41 122.8(8) . . ?
C42 C43 C44 118.2(8) . . ?
C42 C43 Cl2 121.3(7) . . ?
C44 C43 Cl2 120.4(7) . . ?
C45 C44 C43 121.6(8) . . ?
C44 C45 C40 120.1(8) . . ?
F12 C46 F10 108.9(8) . . ?
F12 C46 F11 108.0(8) . . ?
F10 C46 F11 106.5(8) . . ?
F12 C46 S4 111.3(7) . . ?
F10 C46 S4 111.2(7) . . ?
F11 C46 S4 110.8(6) . . ?
F15 C47 F14' 115.9(19) . . ?
F15 C47 F13' 49.7(11) . . ?
F14' C47 F13' 116(2) . . ?
F15 C47 F14 109.4(17) . . ?
F14' C47 F14 36.7(9) . . ?
F13' C47 F14 141(2) . . ?
F15 C47 F15' 69.3(16) . . ?
F14' C47 F15' 100.9(18) . . ?
F13' C47 F15' 117.4(19) . . ?
F14 C47 F15' 65.7(15) . . ?
F15 C47 F13 107.8(16) . . ?
F14' C47 F13 80.6(15) . . ?
F13' C47 F13 59.7(13) . . ?
F14 C47 F13 116.2(17) . . ?
F15' C47 F13 177(2) . . ?
F15 C47 S5' 121.8(13) . . ?
F14' C47 S5' 122.0(14) . . ?
F13' C47 S5' 97.4(14) . . ?
F14 C47 S5' 120.0(14) . . ?
F15' C47 S5' 104.1(18) . . ?
F13 C47 S5' 76.9(13) . . ?
F15 C47 S5 115.3(14) . . ?
F14' C47 S5 123.3(13) . . ?
F13' C47 S5 115.4(14) . . ?
F14 C47 S5 102.9(13) . . ?
F15' C47 S5 75.9(16) . . ?
F13 C47 S5 105.4(15) . . ?
S5' C47 S5 28.7(4) . . ?
F17 C48 F18 112.7(11) . . ?
F17 C48 F16 109.2(10) . . ?
F18 C48 F16 104.3(9) . . ?
F17 C48 S6 110.1(8) . . ?
F18 C48 S6 111.4(8) . . ?
F16 C48 S6 108.9(8) . . ?
Cl4 C49 Cl3 112.8(12) . . ?
Cl5 C50 Cl6 104.5(17) . . ?

loop_
_geom_bond_atom_site_label_1
_geom_bond_atom_site_label_2
_geom_bond_distance
_geom_bond_site_symmetry_2
_geom_bond_publ_flag
Ir1 N2 1.938(6) . ?
Ir1 N3 2.052(7) . ?
Ir1 O1 2.055(6) . ?
Ir1 N1 2.056(7) . ?
Ir1 O7 2.059(6) . ?
Ir1 O4 2.094(6) . ?
Ir2 N5 1.938(6) . ?
Ir2 O13 2.039(6) . ?
Ir2 N6 2.041(6) . ?
Ir2 O10 2.048(5) . ?
Ir2 N4 2.070(6) . ?
Ir2 O16 2.086(5) . ?
S1 O3 1.401(7) . ?
S1 O2 1.411(7) . ?
S1 O1 1.480(6) . ?
S1 C22 1.815(12) . ?
S2 O5 1.282(11) . ?
S2 O4 1.411(7) . ?
S2 O6 1.519(12) . ?
S2 C23 1.782(16) . ?
S3 O9 1.420(7) . ?
S3 O8 1.432(6) . ?
S3 O7 1.443(6) . ?
S3 C24 1.786(12) . ?
S4 O12 1.408(6) . ?
S4 O11 1.408(7) . ?
S4 O10 1.471(6) . ?
S4 C46 1.820(10) . ?
S5' S5 0.869(6) . ?
S5' O14 1.376(9) . ?
S5' O13 1.379(8) . ?
S5' O15' 1.520(15) . ?
S5' C47 1.65(2) . ?
S5' F13 1.92(2) . ?
S5 O15 1.39(2) . ?
S5 O13 1.407(7) . ?
S5 O14 1.431(9) . ?
S5 C47 1.80(2) . ?
S5 F15' 2.00(3) . ?
S6 O17 1.423(7) . ?
S6 O18 1.442(6) . ?
S6 O16 1.466(5) . ?
S6 C48 1.820(11) . ?
Cl1 C19 1.726(11) . ?
Cl2 C43 1.724(8) . ?
Cl3 C49 1.641(18) . ?
Cl4 C49 1.631(19) . ?
Cl5 C50 1.709(16) . ?
Cl6 C50 1.712(16) . ?
O15 F15' 1.80(3) . ?
O15' F13 1.29(2) . ?
N1 C1 1.351(10) . ?
N1 C5 1.373(10) . ?
N2 C6 1.337(9) . ?
N2 C10 1.372(9) . ?
N3 C15 1.347(10) . ?
N3 C11 1.354(10) . ?
N4 C25 1.371(10) . ?
N4 C29 1.382(10) . ?
N5 C30 1.362(9) . ?
N5 C34 1.368(9) . ?
N6 C39 1.330(9) . ?
N6 C35 1.376(9) . ?
F1 C22 1.286(13) . ?
F2 C22 1.276(13) . ?
F3 C22 1.336(14) . ?
F4 F6' 0.98(4) . ?
F4 C23 1.46(2) . ?
F4' F5 0.966(19) . ?
F4' C23 1.28(2) . ?
F5 C23 1.32(2) . ?
F5 F5' 1.53(3) . ?
F5' F6 0.92(2) . ?
F5' C23 1.35(3) . ?
F5' F6' 1.74(4) . ?
F6' C23 1.12(4) . ?
F6' F6 1.21(4) . ?
F6 C23 1.27(2) . ?
F7 C24 1.326(13) . ?
F8 C24 1.302(13) . ?
F9 C24 1.311(15) . ?
F10 C46 1.318(9) . ?
F11 C46 1.319(10) . ?
F12 C46 1.294(10) . ?
F13' F15 1.12(2) . ?
F13' C47 1.350(14) . ?
F13' F13 1.38(3) . ?
F13 C47 1.414(15) . ?
F13 F14' 1.77(3) . ?
F14 F14' 0.844(19) . ?
F14 C47 1.360(14) . ?
F14 F15' 1.50(3) . ?
F14' C47 1.320(14) . ?
F15' C47 1.405(15) . ?
F15' F15 1.55(3) . ?
F15 C47 1.315(14) . ?
F16 C48 1.332(12) . ?
F17 C48 1.276(12) . ?
F18 C48 1.291(12) . ?
C1 C2 1.391(13) . ?
C2 C3 1.379(15) . ?
C3 C4 1.387(13) . ?
C4 C5 1.385(11) . ?
C5 C6 1.447(11) . ?
C6 C7 1.354(10) . ?
C7 C8 1.408(11) . ?
C8 C9 1.392(11) . ?
C8 C16 1.505(11) . ?
C9 C10 1.359(11) . ?
C10 C11 1.476(11) . ?
C11 C12 1.353(12) . ?
C12 C13 1.361(14) . ?
C13 C14 1.377(16) . ?
C14 C15 1.361(14) . ?
C16 C21 1.362(13) . ?
C16 C17 1.377(13) . ?
C17 C18 1.376(13) . ?
C18 C19 1.361(16) . ?
C19 C20 1.355(17) . ?
C20 C21 1.437(14) . ?
C25 C26 1.364(11) . ?
C26 C27 1.377(12) . ?
C27 C28 1.418(11) . ?
C28 C29 1.375(11) . ?
C29 C30 1.469(10) . ?
C30 C31 1.335(10) . ?
C31 C32 1.399(10) . ?
C32 C33 1.415(10) . ?
C32 C40 1.480(10) . ?
C33 C34 1.384(10) . ?
C34 C35 1.478(10) . ?
C35 C36 1.367(10) . ?
C36 C37 1.420(11) . ?
C37 C38 1.340(12) . ?
C38 C39 1.357(11) . ?
C40 C41 1.394(10) . ?
C40 C45 1.409(10) . ?
C41 C42 1.373(11) . ?
C42 C43 1.367(12) . ?
C43 C44 1.369(12) . ?
C44 C45 1.357(10) . ?
